data_2216422
loop_
_publ_author_name
'Liang-Gui, Wang'

_publ_section_title
;
 Bis(2-pyridinecarboxylato
 <i>N</i>-oxide-\k^2^<i>O</i>,<i>O</i>')nickel(II)
;
_journal_coeditor_code DN2274
_journal_issue 12
_journal_name_full 'Acta Crystallographica Section E'
_journal_page_first m3168
_journal_page_last m3168
_journal_paper_doi 10.1107/S1600536807059958
_journal_volume 63
_journal_year 2007
_chemical_formula_iupac '[Ni (C6 H4 N O3)2]'
_chemical_formula_moiety 'C12 H8 N2 Ni O6'
_chemical_formula_sum 'C12 H8 N2 Ni O6'
_chemical_formula_weight 334.91
_chemical_name_common
;
Bis(2-pyridinecarboxylic acid <i>N</i>-oxide)nickel(II)
;
_chemical_name_systematic
;
Bis(<i>N</i>-oxido-2-pyridinecarboxylato-\k^2^O,O')nickel(II)
;
_space_group_IT_number 14
_symmetry_cell_setting monoclinic
_symmetry_space_group_name_Hall '-P 2ybc'
_symmetry_space_group_name_H-M 'P 1 21/c 1'
_atom_sites_solution_hydrogens geom
_atom_sites_solution_primary direct
_atom_sites_solution_secondary difmap
_audit_creation_method SHELXL-97
_cell_angle_alpha 90.00
_cell_angle_beta 94.18(3)
_cell_angle_gamma 90.00
_cell_formula_units_Z 2
_cell_length_a 3.3900(7)
_cell_length_b 12.590(3)
_cell_length_c 12.170(2)
_cell_measurement_reflns_used 915
_cell_measurement_temperature 298(2)
_cell_measurement_theta_max 25.17
_cell_measurement_theta_min 2.33
_cell_volume 518.04(19)
_computing_cell_refinement 'SAINT (Bruker, 2004)'
_computing_data_collection 'APEX2 (Bruker, 2004)'
_computing_data_reduction 'SAINT (Bruker, 2004)'
_computing_molecular_graphics
;
ORTEPIII (Burnett & Johnson, 1996), ORTEP-3 for Windows (Farrugia,
1997)
and Mercury (Version 1.4; Macrae <i>et al.</i>,  2006)
;
_computing_publication_material 'SHELXL97 (Sheldrick, 1997)'
_computing_structure_refinement 'SHELXL97 (Sheldrick, 1997)'
_computing_structure_solution 'SHELXS97 (Sheldrick, 1997)'
_diffrn_ambient_temperature 298(2)
_diffrn_measured_fraction_theta_full 0.990
_diffrn_measured_fraction_theta_max 0.990
_diffrn_measurement_device_type 'Bruker APEXII area-detector diffractometer'
_diffrn_measurement_method '\f and \w scan'
_diffrn_radiation_monochromator graphite
_diffrn_radiation_source 'fine-focus sealed tube'
_diffrn_radiation_type MoK\a
_diffrn_radiation_wavelength 0.71073
_diffrn_reflns_av_R_equivalents 0.0166
_diffrn_reflns_av_sigmaI/netI 0.0153
_diffrn_reflns_limit_h_max 4
_diffrn_reflns_limit_h_min -4
_diffrn_reflns_limit_k_max 15
_diffrn_reflns_limit_k_min -14
_diffrn_reflns_limit_l_max 14
_diffrn_reflns_limit_l_min -14
_diffrn_reflns_number 3157
_diffrn_reflns_theta_full 25.17
_diffrn_reflns_theta_max 25.17
_diffrn_reflns_theta_min 2.33
_diffrn_standards_interval_count 0
_diffrn_standards_interval_time 0
_diffrn_standards_number 0
_exptl_absorpt_coefficient_mu 1.910
_exptl_absorpt_correction_T_max 0.7249
_exptl_absorpt_correction_T_min 0.6073
_exptl_absorpt_correction_type multi-scan
_exptl_absorpt_process_details '(SADABS; Sheldrick, 2004)'
_exptl_crystal_colour colourless
_exptl_crystal_density_diffrn 2.147
_exptl_crystal_density_method 'not measured'
_exptl_crystal_description block
_exptl_crystal_F_000 340
_exptl_crystal_size_max 0.29
_exptl_crystal_size_mid 0.21
_exptl_crystal_size_min 0.18
_refine_diff_density_max 0.165
_refine_diff_density_min -0.241
_refine_ls_extinction_method none
_refine_ls_goodness_of_fit_ref 1.124
_refine_ls_hydrogen_treatment constr
_refine_ls_matrix_type full
_refine_ls_number_parameters 97
_refine_ls_number_reflns 915
_refine_ls_number_restraints 0
_refine_ls_restrained_S_all 1.124
_refine_ls_R_factor_all 0.0219
_refine_ls_R_factor_gt 0.0199
_refine_ls_shift/su_max 0.000
_refine_ls_shift/su_mean 0.000
_refine_ls_structure_factor_coef Fsqd
_refine_ls_weighting_details 'calc w=1/[\s^2^(Fo^2^)+(0.0295P)^2^+0.1009P] where P=(Fo^2^+2Fc^2^)/3'
_refine_ls_weighting_scheme calc
_refine_ls_wR_factor_gt 0.0508
_refine_ls_wR_factor_ref 0.0514
_reflns_number_gt 839
_reflns_number_total 915
_reflns_threshold_expression I>2\s(I)
_cod_data_source_file dn2274.cif
_cod_data_source_block I
_cod_original_cell_volume 518.04(18)
_cod_original_sg_symbol_H-M 'P  21/c'
_cod_database_code 2216422
_cod_database_fobs_code 2216422

loop_
_symmetry_equiv_pos_as_xyz
'x, y, z'
'-x, y+1/2, -z+1/2'
'-x, -y, -z'
'x, -y-1/2, z-1/2'

loop_
_atom_site_type_symbol
_atom_site_label
_atom_site_fract_x
_atom_site_fract_y
_atom_site_fract_z
_atom_site_U_iso_or_equiv
_atom_site_adp_type
_atom_site_calc_flag
_atom_site_refinement_flags
_atom_site_occupancy
Ni Ni1 0.5000 0.5000 0.5000 0.02274(13) Uani d S 1
O O2 0.8684(4) 0.39064(10) 0.52462(10) 0.0332(3) Uani d . 1
O O3 0.4295(4) 0.46542(10) 0.34855(10) 0.0321(3) Uani d . 1
O O6 0.5595(4) 0.38865(11) 0.19304(10) 0.0363(3) Uani d . 1
N N2 0.8894(4) 0.30378(11) 0.46114(12) 0.0234(3) Uani d . 1
C C1 0.8087(5) 0.20531(14) 0.29725(15) 0.0303(4) Uani d . 1
H H1 0.7196 0.2011 0.2233 0.036 Uiso calc R 1
C C2 0.9798(6) 0.11894(15) 0.34717(18) 0.0354(5) Uani d . 1
H H2 1.0072 0.0558 0.3089 0.042 Uiso calc R 1
C C3 1.1109(5) 0.12780(14) 0.45565(17) 0.0334(4) Uani d . 1
H H3 1.2339 0.0703 0.4918 0.040 Uiso calc R 1
C C4 1.0625(5) 0.22033(15) 0.51132(14) 0.0276(4) Uani d . 1
H H4 1.1517 0.2252 0.5853 0.033 Uiso calc R 1
C C5 0.7630(5) 0.29947(13) 0.35319(14) 0.0239(4) Uani d . 1
C C6 0.5738(5) 0.39276(13) 0.29371(14) 0.0253(4) Uani d . 1

loop_
_atom_site_aniso_label
_atom_site_aniso_U_11
_atom_site_aniso_U_22
_atom_site_aniso_U_33
_atom_site_aniso_U_12
_atom_site_aniso_U_13
_atom_site_aniso_U_23
Ni1 0.0274(2) 0.02038(19) 0.01969(18) 0.00616(11) -0.00324(13) -0.00257(11)
O2 0.0392(8) 0.0295(7) 0.0294(7) 0.0109(6) -0.0084(5) -0.0096(5)
O3 0.0357(7) 0.0339(7) 0.0258(6) 0.0108(6) -0.0044(5) -0.0034(6)
O6 0.0428(8) 0.0429(8) 0.0226(7) 0.0039(6) -0.0008(6) -0.0025(6)
N2 0.0215(7) 0.0223(8) 0.0267(7) -0.0003(6) 0.0029(6) -0.0027(6)
C1 0.0239(9) 0.0338(10) 0.0335(9) -0.0038(7) 0.0033(7) -0.0066(8)
C2 0.0279(10) 0.0267(10) 0.0523(12) -0.0003(7) 0.0074(9) -0.0095(9)
C3 0.0250(10) 0.0256(10) 0.0499(12) 0.0011(7) 0.0050(9) 0.0036(8)
C4 0.0231(9) 0.0286(10) 0.0310(9) 0.0024(7) 0.0012(7) 0.0051(7)
C5 0.0198(9) 0.0263(9) 0.0258(8) -0.0045(7) 0.0027(7) -0.0014(7)
C6 0.0231(9) 0.0265(9) 0.0259(9) -0.0042(7) -0.0009(7) -0.0030(7)

loop_
_atom_type_symbol
_atom_type_description
_atom_type_scat_dispersion_real
_atom_type_scat_dispersion_imag
_atom_type_scat_source
C C 0.0033 0.0016 'International Tables Vol C Tables 4.2.6.8 and 6.1.1.4'
H H 0.0000 0.0000 'International Tables Vol C Tables 4.2.6.8 and 6.1.1.4'
N N 0.0061 0.0033 'International Tables Vol C Tables 4.2.6.8 and 6.1.1.4'
O O 0.0106 0.0060 'International Tables Vol C Tables 4.2.6.8 and 6.1.1.4'
Ni Ni 0.3393 1.1124 'International Tables Vol C Tables 4.2.6.8 and 6.1.1.4'

loop_
_geom_angle_atom_site_label_1
_geom_angle_atom_site_label_2
_geom_angle_atom_site_label_3
_geom_angle_site_symmetry_1
_geom_angle_site_symmetry_3
_geom_angle
O2 Ni1 O2 . 3_666 180.0000(10)
O2 Ni1 O3 . . 91.27(6)
O2 Ni1 O3 3_666 . 88.73(6)
O2 Ni1 O3 . 3_666 88.73(6)
O2 Ni1 O3 3_666 3_666 91.27(6)
O3 Ni1 O3 . 3_666 180.0000(10)
N2 O2 Ni1 . . 124.77(10)
C6 O3 Ni1 . . 131.34(12)
C4 N2 O2 . . 114.77(14)
C4 N2 C5 . . 120.80(15)
O2 N2 C5 . . 124.38(14)
C2 C1 C5 . . 121.83(18)
C2 C1 H1 . . 119.1
C5 C1 H1 . . 119.1
C1 C2 C3 . . 117.77(18)
C1 C2 H2 . . 121.1
C3 C2 H2 . . 121.1
C4 C3 C2 . . 120.49(17)
C4 C3 H3 . . 119.8
C2 C3 H3 . . 119.8
N2 C4 C3 . . 120.78(16)
N2 C4 H4 . . 119.6
C3 C4 H4 . . 119.6
N2 C5 C1 . . 118.30(16)
N2 C5 C6 . . 122.10(14)
C1 C5 C6 . . 119.59(16)
O6 C6 O3 . . 125.15(17)
O6 C6 C5 . . 115.76(15)
O3 C6 C5 . . 119.01(15)

loop_
_geom_bond_atom_site_label_1
_geom_bond_atom_site_label_2
_geom_bond_site_symmetry_2
_geom_bond_distance
Ni1 O2 . 1.8684(13)
Ni1 O2 3_666 1.8684(13)
Ni1 O3 . 1.8920(13)
Ni1 O3 3_666 1.8920(13)
O2 N2 . 1.3437(18)
O3 C6 . 1.253(2)
O6 C6 . 1.224(2)
N2 C4 . 1.330(2)
N2 C5 . 1.353(2)
C1 C2 . 1.355(3)
C1 C5 . 1.381(2)
C1 H1 . 0.9300
C2 C3 . 1.367(3)
C2 H2 . 0.9300
C3 C4 . 1.364(3)
C3 H3 . 0.9300
C4 H4 . 0.9300
C5 C6 . 1.499(2)
